data_7159847
loop_
_publ_author_name
'Feng, Yang'
'Ren, Yuanyuan'
'Tang, Duoduo'
'Wang, Ke-Hu'
'Wang, Junjiao'
'Huang, Danfeng'
'Lv, Xiaobo'
'Hu, Yulai'

_publ_section_title
;
 Synthesis of difluoromethylated spiropyrazolones <i>via</i> [3 + 2]
 cycloaddition of difluoroacetohydrazonoyl bromides with alkylidene
 pyrazolones.
;
_journal_issue 14
_journal_name_full 'Organic &amp; biomolecular chemistry'
_journal_page_first 2797
_journal_page_last 2812
_journal_paper_doi 10.1039/d4ob00044g
_journal_volume 22
_journal_year 2024
_chemical_formula_moiety 'C25 H20 F2 N4 O'
_chemical_formula_sum 'C25 H20 F2 N4 O'
_chemical_formula_weight 430.45
_space_group_crystal_system monoclinic
_space_group_IT_number 14
_space_group_name_Hall '-P 2ybc'
_space_group_name_H-M_alt 'P 1 21/c 1'
_atom_sites_solution_hydrogens geom
_atom_sites_solution_primary dual
_audit_creation_date 2022-06-13
_audit_creation_method
;
Olex2 1.5
(compiled 2022.04.07 svn.rca3783a0 for OlexSys, GUI svn.r6498)
;
_audit_update_record
;
2023-04-03 deposited with the CCDC.	2024-03-12 downloaded from the CCDC.
;
_cell_angle_alpha 90
_cell_angle_beta 102.475(2)
_cell_angle_gamma 90
_cell_formula_units_Z 4
_cell_length_a 8.9855(2)
_cell_length_b 19.7009(3)
_cell_length_c 12.8893(2)
_cell_measurement_reflns_used 8057
_cell_measurement_temperature 301.78(10)
_cell_measurement_theta_max 75.9680
_cell_measurement_theta_min 4.1750
_cell_volume 2227.83(7)
_computing_cell_refinement 'CrysAlisPro 1.171.41.113a (Rigaku OD, 2021)'
_computing_data_collection 'CrysAlisPro 1.171.41.113a (Rigaku OD, 2021)'
_computing_data_reduction 'CrysAlisPro 1.171.41.113a (Rigaku OD, 2021)'
_computing_molecular_graphics 'Olex2 1.5 (Dolomanov et al., 2009)'
_computing_publication_material 'Olex2 1.5 (Dolomanov et al., 2009)'
_computing_structure_refinement 'SHELXL 2018/3 (Sheldrick, 2015)'
_computing_structure_solution 'SHELXT 2018/2 (Sheldrick, 2018)'
_diffrn_ambient_environment air
_diffrn_ambient_temperature 301.78(10)
_diffrn_detector 'Image Plate'
_diffrn_detector_area_resol_mean 10.0000
_diffrn_detector_type 'Rigaku IP'
_diffrn_measured_fraction_theta_full 0.994
_diffrn_measured_fraction_theta_max 0.935
_diffrn_measurement_details
;
List of Runs (angles in degrees, time in seconds):

  # Type    Start    End  Width  t~exp~   \w     \q     \k     \f   Frames
#--------------------------------------------------------------------------
  1  \w    102.00 128.00   0.50    0.25    --  107.75  24.00-152.00   52
  2  \w    150.00 175.00   0.50    0.25    --  107.75  19.00 -30.00   50
  3  \w    116.00 142.00   0.50    0.25    --  107.75  19.00 -30.00   52
  4  \w     45.00 100.00   0.50    0.08    --   47.57  24.00-152.00  110
  5  \w   -109.00 -81.00   0.50    0.25    -- -100.00  77.00  30.00   56
  6  \w    -75.00 -31.00   0.50    0.25    -- -100.00  77.00  30.00   88
  7  \w    -69.00 -39.00   0.50    0.25    -- -100.00  57.00   0.00   60
  8  \w    -69.00 -27.00   0.50    0.25    -- -100.00  57.00  30.00   84
  9  \w    -66.00 -36.00   0.50    0.25    -- -100.00  57.00 -30.00   60
 10  \w    -69.00 -33.00   0.50    0.25    -- -100.00  57.00  90.00   72
 11  \w    -54.00 -27.00   0.50    0.25    -- -100.00  57.00 -60.00   54
 12  \w    -68.00 -28.00   0.50    0.25    -- -100.00  77.00-180.00   80
 13  \w    -69.00 -34.00   0.50    0.25    -- -100.00  57.00-180.00   70
 14  \w   -108.00 -79.00   0.50    0.25    -- -100.00  77.00-180.00   58
 15  \w    -69.00 -27.00   0.50    0.25    -- -100.00  57.00 120.00   84
 16  \w    -69.00 -33.00   0.50    0.25    -- -100.00  57.00 150.00   72
 17  \w   -174.00 -87.00   0.50    0.25    -- -100.00 -24.00  42.00  174
 18  \w   -122.00 -40.00   0.50    0.08    --  -47.57 -24.00  42.00  164
 19  \w    -93.00 -64.00   0.50    0.08    --  -47.57 125.00 -30.00   58
 20  \w    -50.00 -23.00   0.50    0.08    --  -47.57 125.00 -30.00   54
 21  \w     43.00 109.00   0.50    0.25    --  107.75-125.00 -60.00  132
 22  \w     35.00  60.00   0.50    0.25    --  107.75 -57.00-150.00   50
 23  \w     59.00  85.00   0.50    0.25    --  107.75 -99.00 -60.00   52
 24  \w     36.00  61.00   0.50    0.25    --  107.75 -57.00 120.00   50
 25  \w     -3.00  27.00   0.50    0.08    --   47.57 -24.00  42.00   60
 26  \w    -27.00  23.00   0.50    0.08    --   47.57 -19.00 -90.00  100
 27  \w    -25.00   0.00   0.50    0.08    --  -47.57  24.00-152.00   50
;
_diffrn_measurement_device 'four-circle diffractometer'
_diffrn_measurement_device_type 'Rigaku R-AXIS SPIDER IP'
_diffrn_measurement_method '\w scans'
_diffrn_orient_matrix_type 'CrysAlisPro convention (1999,Acta A55,543-557)'
_diffrn_orient_matrix_UB_11 -0.1691356000
_diffrn_orient_matrix_UB_12 -0.0145805000
_diffrn_orient_matrix_UB_13 -0.0484650000
_diffrn_orient_matrix_UB_21 0.0232221000
_diffrn_orient_matrix_UB_22 0.0231219000
_diffrn_orient_matrix_UB_23 -0.1096073000
_diffrn_orient_matrix_UB_31 0.0408834000
_diffrn_orient_matrix_UB_32 -0.0732695000
_diffrn_orient_matrix_UB_33 -0.0249864000
_diffrn_radiation_monochromator graphite
_diffrn_radiation_probe x-ray
_diffrn_radiation_type 'Cu K\a'
_diffrn_radiation_wavelength 1.54184
_diffrn_reflns_av_R_equivalents 0.0273
_diffrn_reflns_av_unetI/netI 0.0273
_diffrn_reflns_Laue_measured_fraction_full 0.994
_diffrn_reflns_Laue_measured_fraction_max 0.935
_diffrn_reflns_limit_h_max 11
_diffrn_reflns_limit_h_min -11
_diffrn_reflns_limit_k_max 17
_diffrn_reflns_limit_k_min -24
_diffrn_reflns_limit_l_max 16
_diffrn_reflns_limit_l_min -15
_diffrn_reflns_number 15574
_diffrn_reflns_point_group_measured_fraction_full 0.994
_diffrn_reflns_point_group_measured_fraction_max 0.935
_diffrn_reflns_theta_full 67.684
_diffrn_reflns_theta_max 77.512
_diffrn_reflns_theta_min 4.168
_diffrn_source 'sealed X-ray tube'
_diffrn_source_target Mo
_diffrn_source_type 'Rigaku (Cu) X-ray Source'
_exptl_absorpt_coefficient_mu 0.764
_exptl_absorpt_correction_T_max 1.00000
_exptl_absorpt_correction_T_min 0.87963
_exptl_absorpt_correction_type multi-scan
_exptl_absorpt_process_details
;
CrysAlisPro 1.171.41.113a (Rigaku Oxford Diffraction, 2021)
Empirical absorption correction using spherical harmonics,
implemented in SCALE3 ABSPACK scaling algorithm.
;
_exptl_crystal_colour 'clear light colourless'
_exptl_crystal_colour_lustre clear
_exptl_crystal_colour_modifier light
_exptl_crystal_colour_primary colourless
_exptl_crystal_density_diffrn 1.283
_exptl_crystal_description block
_exptl_crystal_F_000 896
_exptl_crystal_size_max 0.11
_exptl_crystal_size_mid 0.09
_exptl_crystal_size_min 0.05
_refine_diff_density_max 0.501
_refine_diff_density_min -0.410
_refine_diff_density_rms 0.041
_refine_ls_extinction_method none
_refine_ls_goodness_of_fit_ref 1.072
_refine_ls_hydrogen_treatment constr
_refine_ls_matrix_type full
_refine_ls_number_parameters 308
_refine_ls_number_reflns 4439
_refine_ls_number_restraints 26
_refine_ls_restrained_S_all 1.249
_refine_ls_R_factor_all 0.0711
_refine_ls_R_factor_gt 0.0621
_refine_ls_shift/su_max 0.001
_refine_ls_shift/su_mean 0.000
_refine_ls_structure_factor_coef Fsqd
_refine_ls_weighting_details 'w=1/[\s^2^(Fo^2^)+(0.1077P)^2^+0.4269P] where P=(Fo^2^+2Fc^2^)/3'
_refine_ls_weighting_scheme calc
_refine_ls_wR_factor_gt 0.1853
_refine_ls_wR_factor_ref 0.1944
_reflns_Friedel_coverage 0.000
_reflns_number_gt 3589
_reflns_number_total 4439
_reflns_threshold_expression 'I > 2\s(I)'
_cod_data_source_file d4ob00044g2.cif
_cod_data_source_block a-2_auto
_cod_depositor_comments 'Adding full bibliography for 7159847--7159850.cif.'
_cod_original_cell_volume 2227.82(7)
_cod_database_code 7159847
_shelx_shelxl_version_number 2018/3
_shelx_space_group_comment
;
The symmetry employed for this shelxl refinement is uniquely defined
by the following loop, which should always be used as a source of
symmetry information in preference to the above space-group names.
They are only intended as comments.
;
_olex2_refinement_description
;
1. Fixed Uiso
 At 1.2 times of:
  All C(H) groups, All C(H,H) groups
 At 1.5 times of:
  All C(H,H,H) groups
2. Restrained distances
 C22-F1B \\sim C22-F1
 with sigma of 0.02
 C22-F2 \\sim C22-F2B
 with sigma of 0.02
 F1B-F2 \\sim F1B-F2B
 with sigma of 0.02
3. Uiso/Uaniso restraints and constraints
Uanis(F1) \\sim Ueq, Uanis(F1B) \\sim Ueq, Uanis(F2) \\sim Ueq, Uanis(F2B)
\\sim Ueq: with sigma of 0.01 and sigma for terminal atoms of 0.005
4. Others
 Fixed Sof: F1(0.5) F1B(0.5) F2(0.5) F2B(0.5) H22A(0.5) H22(0.5)
5.a Ternary CH refined with riding coordinates:
 C2(H2), C22(H22A), C22(H22)
5.b Aromatic/amide H refined with riding coordinates:
 C9(H9), C10(H10), C11(H11), C12(H12), C13(H13), C14(H14), C16(H16), C17(H17),
 C18(H18), C19(H19), C20(H20), C21(H21), C23(H23), C24(H24), C25(H25)
5.c Idealised Me refined as rotating group:
 C15(H15A,H15B,H15C)
;
_olex2_submission_special_instructions 'No special instructions were received'
_oxdiff_exptl_absorpt_empirical_details
;
Empirical correction (ABSPACK) includes:
- Absorption correction using spherical harmonics
- Frame scaling
;
_oxdiff_exptl_absorpt_empirical_full_max 3.624
_oxdiff_exptl_absorpt_empirical_full_min 0.571

loop_
_space_group_symop_operation_xyz
'x, y, z'
'-x, y+1/2, -z+1/2'
'-x, -y, -z'
'x, -y-1/2, z-1/2'

loop_
_atom_site_label
_atom_site_type_symbol
_atom_site_fract_x
_atom_site_fract_y
_atom_site_fract_z
_atom_site_U_iso_or_equiv
_atom_site_adp_type
_atom_site_occupancy
_atom_site_site_symmetry_order
_atom_site_calc_flag
_atom_site_refinement_flags_posn
_atom_site_refinement_flags_adp
_atom_site_refinement_flags_occupancy
_atom_site_disorder_assembly
_atom_site_disorder_group
F1 F 0.7962(7) 0.1574(5) 0.6948(5) 0.190(2) Uani 0.5 1 d D U P A 1
F1B F 0.8383(6) 0.2140(3) 0.6932(4) 0.1316(15) Uani 0.5 1 d D U P A 2
F2 F 0.9029(6) 0.2235(3) 0.6149(7) 0.1558(19) Uani 0.5 1 d D U P A 1
F2B F 0.9038(4) 0.1985(3) 0.5367(5) 0.1357(15) Uani 0.5 1 d D U P A 2
O1 O 0.50819(16) 0.26862(7) 0.29293(11) 0.0651(4) Uani 1 1 d . . . . .
N1 N 0.32630(18) 0.33916(8) 0.33853(12) 0.0585(4) Uani 1 1 d . . . . .
N2 N 0.41773(18) 0.18122(8) 0.45569(13) 0.0621(4) Uani 1 1 d . . . . .
N3 N 0.23811(19) 0.34019(9) 0.41753(13) 0.0642(4) Uani 1 1 d . . . . .
N4 N 0.5621(2) 0.15575(9) 0.49309(16) 0.0709(5) Uani 1 1 d . . . . .
C1 C 0.4288(2) 0.28709(9) 0.35257(14) 0.0534(4) Uani 1 1 d . . . . .
C2 C 0.5677(2) 0.26925(10) 0.54745(15) 0.0603(5) Uani 1 1 d . . . . .
H2 H 0.536768 0.270173 0.615855 0.072 Uiso 1 1 calc R U . . .
C3 C 0.2853(2) 0.29229(10) 0.48367(15) 0.0600(5) Uani 1 1 d . . . . .
C4 C 0.2916(2) 0.38616(9) 0.25344(14) 0.0606(5) Uani 1 1 d . . . . .
C5 C 0.4201(2) 0.25586(9) 0.45976(14) 0.0548(4) Uani 1 1 d . . . . .
C6 C 0.3208(2) 0.14405(10) 0.37458(16) 0.0632(5) Uani 1 1 d . . . . .
C7 C 0.6455(2) 0.33589(10) 0.53692(15) 0.0610(5) Uani 1 1 d . . . . .
C8 C 0.6474(2) 0.20264(11) 0.54157(18) 0.0697(5) Uani 1 1 d . . . . .
C9 C 0.4020(3) 0.40267(11) 0.19800(18) 0.0766(6) Uani 1 1 d . . . . .
H9 H 0.498471 0.383263 0.216046 0.092 Uiso 1 1 calc R U . . .
C10 C 0.1682(3) 0.16052(12) 0.3449(2) 0.0778(6) Uani 1 1 d . . . . .
H10 H 0.130009 0.197449 0.375800 0.093 Uiso 1 1 calc R U . . .
C11 C 0.7482(3) 0.34430(12) 0.47209(18) 0.0743(6) Uani 1 1 d . . . . .
H11 H 0.775132 0.307414 0.435043 0.089 Uiso 1 1 calc R U . . .
C12 C 0.1494(3) 0.41575(12) 0.2284(2) 0.0799(6) Uani 1 1 d . . . . .
H12 H 0.075377 0.404364 0.265891 0.096 Uiso 1 1 calc R U . . .
C13 C 0.3760(3) 0.08963(13) 0.3264(2) 0.0841(7) Uani 1 1 d . . . . .
H13 H 0.479178 0.078926 0.343947 0.101 Uiso 1 1 calc R U . . .
C14 C 0.3663(4) 0.44884(12) 0.1147(2) 0.0921(8) Uani 1 1 d . . . . .
H14 H 0.438571 0.459308 0.075242 0.111 Uiso 1 1 calc R U . . .
C15 C 0.2173(3) 0.27903(15) 0.5768(2) 0.0838(7) Uani 1 1 d . . . . .
H15A H 0.284466 0.295569 0.639956 0.126 Uiso 1 1 calc R U . . .
H15B H 0.202495 0.231085 0.583279 0.126 Uiso 1 1 calc R U . . .
H15C H 0.120890 0.301835 0.567321 0.126 Uiso 1 1 calc R U . . .
C16 C 0.6085(3) 0.39169(14) 0.5909(2) 0.0867(7) Uani 1 1 d . . . . .
H16 H 0.540918 0.386744 0.635839 0.104 Uiso 1 1 calc R U . . .
C17 C 0.0719(3) 0.12188(15) 0.2688(2) 0.0930(8) Uani 1 1 d . . . . .
H17 H -0.030683 0.133308 0.248107 0.112 Uiso 1 1 calc R U . . .
C18 C 0.2275(5) 0.47867(15) 0.0905(2) 0.1062(10) Uani 1 1 d . . . . .
H18 H 0.205674 0.510185 0.035613 0.127 Uiso 1 1 calc R U . . .
C19 C 0.1185(4) 0.46261(15) 0.1468(3) 0.1036(9) Uani 1 1 d . . . . .
H19 H 0.023372 0.483406 0.129809 0.124 Uiso 1 1 calc R U . . .
C20 C 0.7702(4) 0.46259(15) 0.5155(3) 0.1102(11) Uani 1 1 d . . . . .
H20 H 0.811059 0.505202 0.507907 0.132 Uiso 1 1 calc R U . . .
C21 C 0.8111(3) 0.40761(16) 0.4622(2) 0.0969(8) Uani 1 1 d . . . . .
H21 H 0.881200 0.412914 0.419214 0.116 Uiso 1 1 calc R U . . .
C22 C 0.8035(3) 0.18263(17) 0.6005(3) 0.1021(9) Uani 1 1 d D . . . .
H22A H 0.805707 0.133501 0.612657 0.123 Uiso 0.5 1 calc R U P A 2
H22 H 0.836540 0.145456 0.560265 0.123 Uiso 0.5 1 calc R U P A 1
C23 C 0.1272(4) 0.06687(16) 0.2238(3) 0.1036(9) Uani 1 1 d . . . . .
H23 H 0.062033 0.040332 0.174105 0.124 Uiso 1 1 calc R U . . .
C24 C 0.6696(4) 0.45423(15) 0.5796(3) 0.1095(10) Uani 1 1 d . . . . .
H24 H 0.641972 0.491293 0.615938 0.131 Uiso 1 1 calc R U . . .
C25 C 0.2778(4) 0.05142(16) 0.2523(3) 0.1079(10) Uani 1 1 d . . . . .
H25 H 0.315182 0.014336 0.221281 0.130 Uiso 1 1 calc R U . . .

loop_
_atom_site_aniso_label
_atom_site_aniso_U_11
_atom_site_aniso_U_22
_atom_site_aniso_U_33
_atom_site_aniso_U_23
_atom_site_aniso_U_13
_atom_site_aniso_U_12
F1 0.141(3) 0.231(4) 0.182(4) 0.095(4) 0.004(3) 0.021(3)
F1B 0.104(2) 0.149(3) 0.112(3) -0.010(2) -0.045(2) 0.020(2)
F2 0.104(3) 0.146(3) 0.193(4) 0.030(3) -0.022(3) -0.016(3)
F2B 0.0660(18) 0.165(3) 0.174(3) 0.005(3) 0.020(2) 0.013(2)
O1 0.0713(8) 0.0681(8) 0.0597(7) -0.0022(6) 0.0225(7) 0.0078(6)
N1 0.0637(9) 0.0578(8) 0.0551(8) 0.0015(6) 0.0158(7) 0.0073(7)
N2 0.0553(8) 0.0571(9) 0.0701(9) 0.0065(7) 0.0052(7) -0.0022(7)
N3 0.0617(9) 0.0700(10) 0.0625(9) -0.0036(8) 0.0167(7) 0.0076(7)
N4 0.0596(9) 0.0613(9) 0.0878(12) 0.0122(8) 0.0070(8) 0.0019(7)
C1 0.0539(9) 0.0548(9) 0.0509(9) -0.0028(7) 0.0101(7) -0.0010(7)
C2 0.0560(10) 0.0697(11) 0.0541(10) 0.0032(8) 0.0097(8) -0.0026(8)
C3 0.0550(10) 0.0695(11) 0.0567(10) -0.0024(8) 0.0147(8) -0.0011(8)
C4 0.0764(12) 0.0482(9) 0.0530(9) -0.0054(7) 0.0046(8) 0.0010(8)
C5 0.0515(9) 0.0573(10) 0.0555(10) 0.0017(7) 0.0115(7) -0.0016(7)
C6 0.0651(11) 0.0574(10) 0.0659(11) 0.0060(8) 0.0114(9) -0.0100(8)
C7 0.0580(10) 0.0648(11) 0.0558(10) -0.0026(8) 0.0030(8) -0.0040(8)
C8 0.0574(10) 0.0674(12) 0.0801(13) 0.0110(10) 0.0059(9) -0.0015(9)
C9 0.1031(17) 0.0568(11) 0.0733(13) 0.0049(9) 0.0268(12) 0.0038(11)
C10 0.0629(12) 0.0746(13) 0.0919(15) -0.0024(11) 0.0080(11) -0.0077(10)
C11 0.0757(13) 0.0751(13) 0.0729(13) 0.0002(10) 0.0177(10) -0.0111(10)
C12 0.0776(13) 0.0742(13) 0.0772(14) 0.0011(11) -0.0068(11) 0.0043(11)
C13 0.0827(15) 0.0800(14) 0.0861(15) -0.0100(12) 0.0106(12) 0.0030(12)
C14 0.144(3) 0.0602(13) 0.0759(14) 0.0066(11) 0.0317(15) 0.0017(14)
C15 0.0710(13) 0.1131(19) 0.0732(14) 0.0081(13) 0.0288(11) 0.0038(12)
C16 0.0771(14) 0.0891(16) 0.0901(16) -0.0293(13) 0.0100(12) -0.0045(12)
C17 0.0709(14) 0.0946(18) 0.1044(19) 0.0033(15) -0.0008(13) -0.0191(13)
C18 0.162(3) 0.0715(15) 0.0739(16) 0.0120(12) 0.0005(18) 0.0059(18)
C19 0.111(2) 0.0878(18) 0.0939(19) 0.0109(15) -0.0182(17) 0.0189(16)
C20 0.113(2) 0.0699(16) 0.127(3) 0.0079(16) -0.020(2) -0.0217(15)
C21 0.0948(18) 0.101(2) 0.0906(17) 0.0183(15) 0.0102(14) -0.0308(15)
C22 0.0652(14) 0.0965(19) 0.131(3) 0.0194(18) -0.0079(15) -0.0080(13)
C23 0.111(2) 0.0909(18) 0.0981(19) -0.0167(15) -0.0019(16) -0.0221(17)
C24 0.104(2) 0.0720(16) 0.140(3) -0.0342(17) -0.001(2) -0.0040(15)
C25 0.114(2) 0.0917(19) 0.108(2) -0.0299(16) 0.0017(18) 0.0024(16)

loop_
_atom_type_symbol
_atom_type_description
_atom_type_scat_dispersion_real
_atom_type_scat_dispersion_imag
_atom_type_scat_source
C C 0.0181 0.0091 'International Tables Vol C Tables 4.2.6.8 and 6.1.1.4'
H H 0.0000 0.0000 'International Tables Vol C Tables 4.2.6.8 and 6.1.1.4'
F F 0.0727 0.0534 'International Tables Vol C Tables 4.2.6.8 and 6.1.1.4'
N N 0.0311 0.0180 'International Tables Vol C Tables 4.2.6.8 and 6.1.1.4'
O O 0.0492 0.0322 'International Tables Vol C Tables 4.2.6.8 and 6.1.1.4'

loop_
_geom_angle_atom_site_label_1
_geom_angle_atom_site_label_2
_geom_angle_atom_site_label_3
_geom_angle
_geom_angle_site_symmetry_1
_geom_angle_site_symmetry_3
_geom_angle_publ_flag
C1 N1 N3 112.41(14) . . ?
C1 N1 C4 128.54(16) . . ?
C4 N1 N3 118.82(15) . . ?
N4 N2 C5 110.26(14) . . ?
N4 N2 C6 117.00(17) . . ?
C6 N2 C5 123.13(15) . . ?
C3 N3 N1 108.12(15) . . ?
C8 N4 N2 109.19(17) . . ?
O1 C1 N1 127.93(17) . . ?
O1 C1 C5 127.14(16) . . ?
N1 C1 C5 104.93(14) . . ?
C5 C2 H2 107.0 . . ?
C7 C2 H2 107.0 . . ?
C7 C2 C5 114.72(16) . . ?
C8 C2 H2 107.0 . . ?
C8 C2 C5 98.89(16) . . ?
C8 C2 C7 121.32(17) . . ?
N3 C3 C5 112.50(16) . . ?
N3 C3 C15 122.23(19) . . ?
C15 C3 C5 125.15(19) . . ?
C9 C4 N1 119.45(19) . . ?
C12 C4 N1 119.7(2) . . ?
C12 C4 C9 120.8(2) . . ?
N2 C5 C1 111.90(15) . . ?
N2 C5 C2 101.39(14) . . ?
N2 C5 C3 118.72(15) . . ?
C1 C5 C2 112.54(14) . . ?
C3 C5 C1 101.22(15) . . ?
C3 C5 C2 111.53(15) . . ?
C10 C6 N2 120.0(2) . . ?
C10 C6 C13 119.2(2) . . ?
C13 C6 N2 120.7(2) . . ?
C11 C7 C2 122.83(19) . . ?
C16 C7 C2 118.8(2) . . ?
C16 C7 C11 118.3(2) . . ?
N4 C8 C2 114.48(18) . . ?
N4 C8 C22 117.2(2) . . ?
C22 C8 C2 127.5(2) . . ?
C4 C9 H9 120.6 . . ?
C4 C9 C14 118.8(3) . . ?
C14 C9 H9 120.6 . . ?
C6 C10 H10 120.1 . . ?
C6 C10 C17 119.9(2) . . ?
C17 C10 H10 120.1 . . ?
C7 C11 H11 119.9 . . ?
C7 C11 C21 120.2(2) . . ?
C21 C11 H11 119.9 . . ?
C4 C12 H12 120.5 . . ?
C4 C12 C19 119.0(3) . . ?
C19 C12 H12 120.5 . . ?
C6 C13 H13 120.1 . . ?
C25 C13 C6 119.8(3) . . ?
C25 C13 H13 120.1 . . ?
C9 C14 H14 119.7 . . ?
C18 C14 C9 120.6(3) . . ?
C18 C14 H14 119.7 . . ?
C3 C15 H15A 109.5 . . ?
C3 C15 H15B 109.5 . . ?
C3 C15 H15C 109.5 . . ?
H15A C15 H15B 109.5 . . ?
H15A C15 H15C 109.5 . . ?
H15B C15 H15C 109.5 . . ?
C7 C16 H16 119.4 . . ?
C24 C16 C7 121.1(3) . . ?
C24 C16 H16 119.4 . . ?
C10 C17 H17 119.8 . . ?
C23 C17 C10 120.3(3) . . ?
C23 C17 H17 119.8 . . ?
C14 C18 H18 119.8 . . ?
C14 C18 C19 120.3(3) . . ?
C19 C18 H18 119.8 . . ?
C12 C19 H19 119.8 . . ?
C18 C19 C12 120.4(3) . . ?
C18 C19 H19 119.8 . . ?
C21 C20 H20 120.2 . . ?
C24 C20 H20 120.2 . . ?
C24 C20 C21 119.5(3) . . ?
C11 C21 H21 119.9 . . ?
C20 C21 C11 120.3(3) . . ?
C20 C21 H21 119.9 . . ?
F1 C22 C8 109.7(4) . . ?
F1 C22 H22 106.6 . . ?
F1B C22 F2B 112.0(4) . . ?
F1B C22 C8 110.4(3) . . ?
F1B C22 H22A 109.0 . . ?
F2 C22 F1 107.2(6) . . ?
F2 C22 C8 119.5(4) . . ?
F2 C22 H22 106.6 . . ?
F2B C22 C8 107.4(3) . . ?
F2B C22 H22A 109.0 . . ?
C8 C22 H22A 109.0 . . ?
C8 C22 H22 106.6 . . ?
C17 C23 H23 120.2 . . ?
C25 C23 C17 119.6(3) . . ?
C25 C23 H23 120.2 . . ?
C16 C24 H24 119.7 . . ?
C20 C24 C16 120.6(3) . . ?
C20 C24 H24 119.7 . . ?
C13 C25 H25 119.4 . . ?
C23 C25 C13 121.2(3) . . ?
C23 C25 H25 119.4 . . ?

loop_
_geom_bond_atom_site_label_1
_geom_bond_atom_site_label_2
_geom_bond_distance
_geom_bond_site_symmetry_2
_geom_bond_publ_flag
F1 C22 1.327(6) . ?
F1B C22 1.321(6) . ?
F2 C22 1.187(5) . ?
F2B C22 1.380(6) . ?
O1 C1 1.212(2) . ?
N1 N3 1.419(2) . ?
N1 C1 1.364(2) . ?
N1 C4 1.418(2) . ?
N2 N4 1.377(2) . ?
N2 C5 1.471(2) . ?
N2 C6 1.412(3) . ?
N3 C3 1.281(3) . ?
N4 C8 1.274(3) . ?
C1 C5 1.530(2) . ?
C2 H2 0.9800 . ?
C2 C5 1.568(3) . ?
C2 C7 1.507(3) . ?
C2 C8 1.505(3) . ?
C3 C5 1.496(3) . ?
C3 C15 1.483(3) . ?
C4 C9 1.381(3) . ?
C4 C12 1.378(3) . ?
C6 C10 1.380(3) . ?
C6 C13 1.384(3) . ?
C7 C11 1.382(3) . ?
C7 C16 1.380(3) . ?
C8 C22 1.497(3) . ?
C9 H9 0.9300 . ?
C9 C14 1.391(3) . ?
C10 H10 0.9300 . ?
C10 C17 1.387(3) . ?
C11 H11 0.9300 . ?
C11 C21 1.387(3) . ?
C12 H12 0.9300 . ?
C12 C19 1.382(4) . ?
C13 H13 0.9300 . ?
C13 C25 1.375(4) . ?
C14 H14 0.9300 . ?
C14 C18 1.353(5) . ?
C15 H15A 0.9600 . ?
C15 H15B 0.9600 . ?
C15 H15C 0.9600 . ?
C16 H16 0.9300 . ?
C16 C24 1.370(4) . ?
C17 H17 0.9300 . ?
C17 C23 1.372(4) . ?
C18 H18 0.9300 . ?
C18 C19 1.376(5) . ?
C19 H19 0.9300 . ?
C20 H20 0.9300 . ?
C20 C21 1.375(5) . ?
C20 C24 1.359(5) . ?
C21 H21 0.9300 . ?
C22 H22A 0.9800 . ?
C22 H22 0.9800 . ?
C23 H23 0.9300 . ?
C23 C25 1.358(5) . ?
C24 H24 0.9300 . ?
C25 H25 0.9300 . ?

loop_
_geom_torsion_atom_site_label_1
_geom_torsion_atom_site_label_2
_geom_torsion_atom_site_label_3
_geom_torsion_atom_site_label_4
_geom_torsion
_geom_torsion_site_symmetry_1
_geom_torsion_site_symmetry_2
_geom_torsion_site_symmetry_3
_geom_torsion_site_symmetry_4
_geom_torsion_publ_flag
O1 C1 C5 N2 -42.9(2) . . . . ?
O1 C1 C5 C2 70.5(2) . . . . ?
O1 C1 C5 C3 -170.32(18) . . . . ?
N1 N3 C3 C5 3.8(2) . . . . ?
N1 N3 C3 C15 -179.99(19) . . . . ?
N1 C1 C5 N2 136.14(15) . . . . ?
N1 C1 C5 C2 -110.46(17) . . . . ?
N1 C1 C5 C3 8.71(18) . . . . ?
N1 C4 C9 C14 179.99(19) . . . . ?
N1 C4 C12 C19 178.6(2) . . . . ?
N2 N4 C8 C2 2.1(3) . . . . ?
N2 N4 C8 C22 172.1(2) . . . . ?
N2 C6 C10 C17 -176.9(2) . . . . ?
N2 C6 C13 C25 175.9(2) . . . . ?
N3 N1 C1 O1 171.60(18) . . . . ?
N3 N1 C1 C5 -7.43(19) . . . . ?
N3 N1 C4 C9 157.70(18) . . . . ?
N3 N1 C4 C12 -21.0(3) . . . . ?
N3 C3 C5 N2 -130.71(18) . . . . ?
N3 C3 C5 C1 -7.9(2) . . . . ?
N3 C3 C5 C2 112.02(19) . . . . ?
N4 N2 C5 C1 96.97(18) . . . . ?
N4 N2 C5 C2 -23.19(19) . . . . ?
N4 N2 C5 C3 -145.69(17) . . . . ?
N4 N2 C6 C10 170.01(19) . . . . ?
N4 N2 C6 C13 -8.0(3) . . . . ?
N4 C8 C22 F1 -81.8(5) . . . . ?
N4 C8 C22 F1B -138.4(4) . . . . ?
N4 C8 C22 F2 154.0(7) . . . . ?
N4 C8 C22 F2B 99.2(4) . . . . ?
C1 N1 N3 C3 2.6(2) . . . . ?
C1 N1 C4 C9 -28.2(3) . . . . ?
C1 N1 C4 C12 153.1(2) . . . . ?
C2 C7 C11 C21 177.2(2) . . . . ?
C2 C7 C16 C24 -176.4(2) . . . . ?
C2 C8 C22 F1 86.7(5) . . . . ?
C2 C8 C22 F1B 30.1(5) . . . . ?
C2 C8 C22 F2 -37.5(8) . . . . ?
C2 C8 C22 F2B -92.3(4) . . . . ?
C4 N1 N3 C3 177.64(17) . . . . ?
C4 N1 C1 O1 -2.8(3) . . . . ?
C4 N1 C1 C5 178.13(17) . . . . ?
C4 C9 C14 C18 2.1(4) . . . . ?
C4 C12 C19 C18 0.9(4) . . . . ?
C5 N2 N4 C8 14.4(2) . . . . ?
C5 N2 C6 C10 -47.2(3) . . . . ?
C5 N2 C6 C13 134.8(2) . . . . ?
C5 C2 C7 C11 -84.6(2) . . . . ?
C5 C2 C7 C16 92.7(2) . . . . ?
C5 C2 C8 N4 -15.9(2) . . . . ?
C5 C2 C8 C22 175.4(2) . . . . ?
C6 N2 N4 C8 161.71(18) . . . . ?
C6 N2 C5 C1 -48.0(2) . . . . ?
C6 N2 C5 C2 -168.14(17) . . . . ?
C6 N2 C5 C3 69.4(2) . . . . ?
C6 C10 C17 C23 0.8(4) . . . . ?
C6 C13 C25 C23 1.3(5) . . . . ?
C7 C2 C5 N2 152.25(16) . . . . ?
C7 C2 C5 C1 32.5(2) . . . . ?
C7 C2 C5 C3 -80.4(2) . . . . ?
C7 C2 C8 N4 -142.1(2) . . . . ?
C7 C2 C8 C22 49.2(3) . . . . ?
C7 C11 C21 C20 -0.9(4) . . . . ?
C7 C16 C24 C20 -0.9(5) . . . . ?
C8 C2 C5 N2 21.62(17) . . . . ?
C8 C2 C5 C1 -98.08(18) . . . . ?
C8 C2 C5 C3 148.95(16) . . . . ?
C8 C2 C7 C11 34.0(3) . . . . ?
C8 C2 C7 C16 -148.6(2) . . . . ?
C9 C4 C12 C19 -0.2(3) . . . . ?
C9 C14 C18 C19 -1.4(4) . . . . ?
C10 C6 C13 C25 -2.1(4) . . . . ?
C10 C17 C23 C25 -1.6(5) . . . . ?
C11 C7 C16 C24 1.1(4) . . . . ?
C12 C4 C9 C14 -1.3(3) . . . . ?
C13 C6 C10 C17 1.1(4) . . . . ?
C14 C18 C19 C12 -0.1(5) . . . . ?
C15 C3 C5 N2 53.2(3) . . . . ?
C15 C3 C5 C1 176.1(2) . . . . ?
C15 C3 C5 C2 -64.0(3) . . . . ?
C16 C7 C11 C21 -0.2(3) . . . . ?
C17 C23 C25 C13 0.6(5) . . . . ?
C21 C20 C24 C16 -0.2(5) . . . . ?
C24 C20 C21 C11 1.1(5) . . . . ?
